data_4026361
loop_
_publ_author_name
'Ojas A. Namjoshi'
'Angelica Gryboski'
'German O. Fonseca'
'Michael L. Van Linn'
'Zhi-jian Wang'
'Jeffrey R. Deschamps'
'James M. Cook'

_publ_section_title
;
 Development of a Two-Step Route to 3-PBC and \bCCt, Two Agents Active
 against Alcohol Self-Administration in Rodent and Primate Models
;
_journal_name_full 'Journal of Organic Chemistry'
_journal_page_first 4721
_journal_page_last 4727
_journal_paper_doi 10.1021/jo200425m
_journal_volume 76
_journal_year 2011
_chemical_formula_sum 'C14 H14 N2 O'
_chemical_formula_weight 226.27
_chemical_name_systematic
; 
 ? 
;
_space_group_IT_number 1
_symmetry_cell_setting triclinic
_symmetry_space_group_name_Hall 'P 1'
_symmetry_space_group_name_H-M 'P 1'
_atom_sites_solution_hydrogens geom
_atom_sites_solution_primary direct
_atom_sites_solution_secondary difmap
_audit_creation_method SHELXL-97
_cell_angle_alpha 75.541(9)
_cell_angle_beta 84.199(10)
_cell_angle_gamma 88.679(10)
_cell_formula_units_Z 2
_cell_length_a 5.1335(14)
_cell_length_b 10.319(3)
_cell_length_c 10.983(3)
_cell_measurement_reflns_used 1846
_cell_measurement_temperature 100(2)
_cell_measurement_theta_max 27.90
_cell_measurement_theta_min 2.43
_cell_volume 560.5(3)
_computing_cell_refinement 'Bruker SMART v5.631 (Bruker, 2001)'
_computing_data_collection 'Bruker SMART v5.631 (Bruker, 2001)'
_computing_data_reduction
;
Bruker SAINT v6.45A (Bruker, 2002), Bruker XPREP v6.14 (Bruker, 2001)
;
_computing_molecular_graphics 'Bruker SHELXTL v6.14 (Bruker, 2000b)'
_computing_publication_material 'Bruker SHELXTL v6.14 (Bruker, 2000b)'
_computing_structure_refinement 'Bruker SHELXTL v6.14 (Bruker, 2000b)'
_computing_structure_solution 'Bruker SHELXTL v6.14 (Bruker, 2000b)'
_diffrn_ambient_temperature 100(2)
_diffrn_measured_fraction_theta_full 0.987
_diffrn_measured_fraction_theta_max 0.970
_diffrn_measurement_device_type 'Bruker SMART APEX II CCD'
_diffrn_measurement_method '\w scans'
_diffrn_radiation_monochromator graphite
_diffrn_radiation_source 'fine-focus sealed tube'
_diffrn_radiation_type MoK\a
_diffrn_radiation_wavelength 0.71073
_diffrn_reflns_av_R_equivalents 0.0573
_diffrn_reflns_av_sigmaI/netI 0.0939
_diffrn_reflns_limit_h_max 6
_diffrn_reflns_limit_h_min -6
_diffrn_reflns_limit_k_max 13
_diffrn_reflns_limit_k_min -13
_diffrn_reflns_limit_l_max 14
_diffrn_reflns_limit_l_min -14
_diffrn_reflns_number 5612
_diffrn_reflns_theta_full 25.00
_diffrn_reflns_theta_max 28.33
_diffrn_reflns_theta_min 1.92
_exptl_absorpt_coefficient_mu 0.086
_exptl_absorpt_correction_T_max 0.9987
_exptl_absorpt_correction_T_min 0.9460
_exptl_absorpt_correction_type multi-scan
_exptl_absorpt_process_details 'SADABS v2.10 (Bruker, 2000c)'
_exptl_crystal_colour colourless
_exptl_crystal_density_diffrn 1.341
_exptl_crystal_description 'irregular plate'
_exptl_crystal_F_000 240
_exptl_crystal_size_max 0.651
_exptl_crystal_size_mid 0.287
_exptl_crystal_size_min 0.015
_refine_diff_density_max 0.966
_refine_diff_density_min -0.469
_refine_diff_density_rms 0.135
_refine_ls_abs_structure_details 'Flack H D (1983), Acta Cryst. A39, 876-881'
_refine_ls_abs_structure_Flack 0(2)
_refine_ls_extinction_method none
_refine_ls_goodness_of_fit_ref 1.085
_refine_ls_hydrogen_treatment constr
_refine_ls_matrix_type full
_refine_ls_number_parameters 309
_refine_ls_number_reflns 4441
_refine_ls_number_restraints 231
_refine_ls_restrained_S_all 1.081
_refine_ls_R_factor_all 0.1124
_refine_ls_R_factor_gt 0.0924
_refine_ls_shift/su_max 0.000
_refine_ls_shift/su_mean 0.000
_refine_ls_structure_factor_coef Fsqd
_refine_ls_weighting_details 'calc w=1/[\s^2^(Fo^2^)+(0.1574P)^2^+0.2392P] where P=(Fo^2^+2Fc^2^)/3'
_refine_ls_weighting_scheme calc
_refine_ls_wR_factor_gt 0.2292
_refine_ls_wR_factor_ref 0.2469
_reflns_number_gt 3540
_reflns_number_total 4441
_reflns_threshold_expression I>2\s(I)
_cod_data_source_file jo200425m_si_003.cif
_cod_data_source_block cook100
_cod_original_cell_volume 560.4(3)
_cod_database_code 4026361

loop_
_symmetry_equiv_pos_as_xyz
'x, y, z'

loop_
_atom_site_label
_atom_site_type_symbol
_atom_site_fract_x
_atom_site_fract_y
_atom_site_fract_z
_atom_site_U_iso_or_equiv
_atom_site_adp_type
_atom_site_occupancy
_atom_site_symmetry_multiplicity
_atom_site_calc_flag
_atom_site_refinement_flags
C1 C 0.0134(8) 0.2903(4) 0.1022(4) 0.0101(8) Uani 1 1 d U
N2 N 0.0022(7) 0.3063(4) 0.2190(3) 0.0130(8) Uani 1 1 d U
H2A H -0.1050 0.3652 0.2427 0.016 Uiso 1 1 calc R
C3 C 0.1574(9) 0.2311(4) 0.3003(4) 0.0123(9) Uani 1 1 d U
H3A H 0.1490 0.2402 0.3846 0.015 Uiso 1 1 calc R
C4 C 0.3287(8) 0.1408(4) 0.2624(4) 0.0111(8) Uani 1 1 d U
N5 N 0.5113(8) 0.0552(4) 0.3272(4) 0.0148(8) Uani 1 1 d U
C6 C 0.6385(8) -0.0146(4) 0.2472(4) 0.0124(9) Uani 1 1 d U
C7 C 0.8424(9) -0.1057(5) 0.2684(5) 0.0174(10) Uani 1 1 d U
H7A H 0.9151 -0.1284 0.3472 0.021 Uiso 1 1 calc R
C8 C 0.9355(10) -0.1620(5) 0.1719(5) 0.0189(10) Uani 1 1 d U
H8A H 1.0727 -0.2258 0.1852 0.023 Uiso 1 1 calc R
C9 C 0.8327(10) -0.1276(5) 0.0527(5) 0.0194(10) Uani 1 1 d U
H9A H 0.9025 -0.1676 -0.0126 0.023 Uiso 1 1 calc R
C10 C 0.6319(9) -0.0362(4) 0.0316(4) 0.0137(9) Uani 1 1 d U
H10A H 0.5604 -0.0136 -0.0475 0.016 Uiso 1 1 calc R
C11 C 0.5350(8) 0.0229(4) 0.1291(4) 0.0126(9) Uani 1 1 d U
C12 C 0.3399(8) 0.1203(4) 0.1359(4) 0.0085(8) Uani 1 1 d U
C13 C 0.1737(8) 0.1994(4) 0.0552(4) 0.0114(9) Uani 1 1 d U
H13A H 0.1697 0.1917 -0.0290 0.014 Uiso 1 1 calc R
O14 O -0.1359(6) 0.3720(3) 0.0199(3) 0.0113(6) Uani 1 1 d U
C15 C -0.3250(9) 0.4564(4) 0.0679(4) 0.0140(9) Uani 1 1 d U
H15D H -0.2368 0.5180 0.1069 0.017 Uiso 1 1 calc R
H15E H -0.4528 0.4015 0.1328 0.017 Uiso 1 1 calc R
C16 C -0.4623(10) 0.5348(5) -0.0428(4) 0.0169(10) Uani 1 1 d U
H16C H -0.5483 0.4720 -0.0812 0.020 Uiso 1 1 calc R
H16D H -0.3318 0.5877 -0.1077 0.020 Uiso 1 1 calc R
C17 C -0.6654(11) 0.6281(5) -0.0018(6) 0.0245(11) Uani 1 1 d U
H17C H -0.7595 0.6731 -0.0740 0.037 Uiso 1 1 calc R
H17D H -0.5787 0.6951 0.0297 0.037 Uiso 1 1 calc R
H17E H -0.7897 0.5764 0.0655 0.037 Uiso 1 1 calc R
C1' C -0.4838(8) 0.1932(4) 0.6242(4) 0.0123(9) Uani 1 1 d U
N2' N -0.4984(7) 0.1776(4) 0.7478(3) 0.0131(8) Uani 1 1 d U
H2'A H -0.6068 0.1187 0.7987 0.016 Uiso 1 1 calc R
C3' C -0.3432(9) 0.2542(4) 0.7950(4) 0.0124(9) Uani 1 1 d U
H3'A H -0.3535 0.2452 0.8836 0.015 Uiso 1 1 calc R
C4' C -0.1716(9) 0.3445(4) 0.7155(4) 0.0120(9) Uani 1 1 d U
N5' N 0.0078(7) 0.4301(4) 0.7430(3) 0.0133(8) Uani 1 1 d U
C6' C 0.1377(9) 0.5012(4) 0.6309(4) 0.0126(9) Uani 1 1 d U
C7' C 0.3420(9) 0.5931(5) 0.6129(4) 0.0166(9) Uani 1 1 d U
H7'A H 0.4084 0.6171 0.6820 0.020 Uiso 1 1 calc R
C8' C 0.4431(10) 0.6476(5) 0.4892(5) 0.0184(10) Uani 1 1 d U
H8'A H 0.5826 0.7103 0.4740 0.022 Uiso 1 1 calc R
C9' C 0.3490(10) 0.6146(5) 0.3863(5) 0.0192(10) Uani 1 1 d U
H9'A H 0.4231 0.6553 0.3031 0.023 Uiso 1 1 calc R
C10' C 0.1455(9) 0.5213(4) 0.4051(4) 0.0133(9) Uani 1 1 d U
H10B H 0.0792 0.4982 0.3356 0.016 Uiso 1 1 calc R
C11' C 0.0426(8) 0.4633(4) 0.5293(4) 0.0115(9) Uani 1 1 d U
C12' C -0.1583(8) 0.3645(4) 0.5812(4) 0.0078(8) Uani 1 1 d U
C13' C -0.3218(8) 0.2854(4) 0.5351(4) 0.0116(9) Uani 1 1 d U
H13B H -0.3230 0.2938 0.4471 0.014 Uiso 1 1 calc R
O14' O -0.6327(6) 0.1126(3) 0.5785(3) 0.0117(7) Uani 1 1 d U
C15' C -0.8194(9) 0.0266(4) 0.6678(4) 0.0129(9) Uani 1 1 d U
H15A H -0.9442 0.0807 0.7092 0.016 Uiso 1 1 calc R
H15B H -0.7279 -0.0355 0.7338 0.016 Uiso 1 1 calc R
C16' C -0.9644(10) -0.0517(5) 0.5949(5) 0.0178(10) Uani 1 1 d U
H16A H -1.0618 0.0109 0.5317 0.021 Uiso 1 1 calc R
H16B H -0.8372 -0.1009 0.5495 0.021 Uiso 1 1 calc R
C17' C -1.1542(12) -0.1499(5) 0.6855(5) 0.0255(12) Uani 1 1 d U
H17A H -1.2678 -0.1886 0.6371 0.038 Uiso 1 1 calc R
H17B H -1.2615 -0.1030 0.7399 0.038 Uiso 1 1 calc R
H17F H -1.0556 -0.2214 0.7378 0.038 Uiso 1 1 calc R

loop_
_atom_site_aniso_label
_atom_site_aniso_U_11
_atom_site_aniso_U_22
_atom_site_aniso_U_33
_atom_site_aniso_U_23
_atom_site_aniso_U_13
_atom_site_aniso_U_12
C1 0.0080(18) 0.0180(19) 0.0042(17) -0.0019(14) -0.0021(14) -0.0015(15)
N2 0.0117(18) 0.0224(17) 0.0069(16) -0.0079(14) -0.0005(14) -0.0008(14)
C3 0.013(2) 0.0199(19) 0.0054(18) -0.0050(15) -0.0016(15) 0.0007(15)
C4 0.0120(15) 0.0155(14) 0.0072(14) -0.0042(12) -0.0035(12) -0.0001(12)
N5 0.0141(18) 0.0240(18) 0.0084(16) -0.0065(14) -0.0059(14) 0.0044(14)
C6 0.0114(19) 0.021(2) 0.0057(18) -0.0033(16) -0.0015(15) -0.0029(16)
C7 0.013(2) 0.027(2) 0.011(2) -0.0011(17) -0.0042(16) 0.0002(17)
C8 0.021(2) 0.019(2) 0.017(2) -0.0033(18) -0.0075(18) 0.0022(17)
C9 0.020(2) 0.028(2) 0.011(2) -0.0081(18) -0.0018(18) 0.0018(18)
C10 0.018(2) 0.0157(19) 0.0071(18) -0.0026(15) -0.0013(16) -0.0008(16)
C11 0.0089(19) 0.0187(19) 0.0089(19) -0.0005(15) -0.0011(15) -0.0026(15)
C12 0.0107(15) 0.0098(14) 0.0046(14) -0.0003(11) -0.0025(12) -0.0023(12)
C13 0.012(2) 0.0201(19) 0.0025(17) -0.0041(15) -0.0005(15) -0.0015(16)
O14 0.0128(12) 0.0166(12) 0.0068(12) -0.0062(10) -0.0053(10) 0.0023(10)
C15 0.012(2) 0.021(2) 0.011(2) -0.0074(16) -0.0014(16) 0.0032(16)
C16 0.019(2) 0.023(2) 0.0094(19) -0.0051(16) -0.0006(17) 0.0047(17)
C17 0.024(2) 0.024(2) 0.029(3) -0.012(2) -0.011(2) 0.0078(19)
C1' 0.0108(19) 0.021(2) 0.0060(18) -0.0049(15) -0.0022(15) 0.0019(15)
N2' 0.0124(18) 0.0210(17) 0.0067(16) -0.0036(14) -0.0040(14) -0.0001(14)
C3' 0.015(2) 0.0177(19) 0.0054(17) -0.0046(15) -0.0022(15) -0.0007(16)
C4' 0.013(2) 0.0150(19) 0.0088(19) -0.0043(16) -0.0032(16) -0.0015(15)
N5' 0.0155(18) 0.0197(17) 0.0063(16) -0.0055(14) -0.0013(14) -0.0028(14)
C6' 0.0119(19) 0.021(2) 0.0079(18) -0.0081(16) -0.0024(15) 0.0022(16)
C7' 0.017(2) 0.024(2) 0.0098(19) -0.0055(17) -0.0048(17) -0.0008(17)
C8' 0.022(2) 0.021(2) 0.012(2) -0.0032(17) -0.0019(17) -0.0001(17)
C9' 0.016(2) 0.030(2) 0.0105(19) -0.0034(18) -0.0015(17) 0.0011(18)
C10' 0.014(2) 0.0207(19) 0.0064(18) -0.0060(15) -0.0020(15) 0.0017(15)
C11' 0.0090(19) 0.022(2) 0.0039(18) -0.0038(15) -0.0027(15) 0.0021(15)
C12' 0.0112(19) 0.0074(17) 0.0066(17) -0.0040(14) -0.0042(14) 0.0032(14)
C13' 0.0132(15) 0.0164(14) 0.0066(14) -0.0058(12) 0.0003(12) 0.0013(12)
O14' 0.0115(15) 0.0212(15) 0.0038(13) -0.0039(12) -0.0043(11) -0.0017(12)
C15' 0.0106(19) 0.022(2) 0.0079(18) -0.0054(16) -0.0034(15) -0.0017(16)
C16' 0.019(2) 0.024(2) 0.012(2) -0.0072(17) -0.0029(17) -0.0054(17)
C17' 0.033(3) 0.022(2) 0.024(2) -0.0109(19) 0.003(2) -0.0097(19)

loop_
_atom_type_symbol
_atom_type_description
_atom_type_scat_dispersion_real
_atom_type_scat_dispersion_imag
_atom_type_scat_source
C C 0.0033 0.0016 'International Tables Vol C Tables 4.2.6.8 and 6.1.1.4'
H H 0.0000 0.0000 'International Tables Vol C Tables 4.2.6.8 and 6.1.1.4'
N N 0.0061 0.0033 'International Tables Vol C Tables 4.2.6.8 and 6.1.1.4'
O O 0.0106 0.0060 'International Tables Vol C Tables 4.2.6.8 and 6.1.1.4'

loop_
_geom_angle_atom_site_label_1
_geom_angle_atom_site_label_2
_geom_angle_atom_site_label_3
_geom_angle
N2 C1 O14 117.8(4)
N2 C1 C13 125.3(4)
O14 C1 C13 116.8(4)
C1 N2 C3 118.8(4)
C1 N2 H2A 120.6
C3 N2 H2A 120.6
N2 C3 C4 120.5(4)
N2 C3 H3A 119.8
C4 C3 H3A 119.8
C3 C4 N5 131.1(4)
C3 C4 C12 121.4(4)
N5 C4 C12 107.6(3)
C6 N5 C4 108.9(4)
N5 C6 C7 129.3(4)
N5 C6 C11 109.2(4)
C7 C6 C11 121.5(4)
C8 C7 C6 117.8(5)
C8 C7 H7A 121.1
C6 C7 H7A 121.1
C7 C8 C9 121.9(5)
C7 C8 H8A 119.0
C9 C8 H8A 119.0
C10 C9 C8 120.1(4)
C10 C9 H9A 120.0
C8 C9 H9A 120.0
C9 C10 C11 118.8(5)
C9 C10 H10A 120.6
C11 C10 H10A 120.6
C10 C11 C12 132.3(4)
C10 C11 C6 119.9(4)
C12 C11 C6 107.9(4)
C13 C12 C11 137.4(4)
C13 C12 C4 116.2(4)
C11 C12 C4 106.4(4)
C12 C13 C1 117.8(4)
C12 C13 H13A 121.1
C1 C13 H13A 121.1
C1 O14 C15 118.4(3)
O14 C15 C16 107.1(4)
O14 C15 H15D 110.3
C16 C15 H15D 110.3
O14 C15 H15E 110.3
C16 C15 H15E 110.3
H15D C15 H15E 108.6
C15 C16 C17 111.1(4)
C15 C16 H16C 109.4
C17 C16 H16C 109.4
C15 C16 H16D 109.4
C17 C16 H16D 109.4
H16C C16 H16D 108.0
C16 C17 H17C 109.5
C16 C17 H17D 109.5
H17C C17 H17D 109.5
C16 C17 H17E 109.5
H17C C17 H17E 109.5
H17D C17 H17E 109.5
N2' C1' O14' 118.3(4)
N2' C1' C13' 125.1(4)
O14' C1' C13' 116.6(4)
C1' N2' C3' 118.8(4)
C1' N2' H2'A 120.6
C3' N2' H2'A 120.6
N2' C3' C4' 120.4(4)
N2' C3' H3'A 119.8
C4' C3' H3'A 119.8
C3' C4' N5' 130.0(4)
C3' C4' C12' 121.3(4)
N5' C4' C12' 108.7(4)
C6' N5' C4' 108.4(4)
N5' C6' C7' 128.5(4)
N5' C6' C11' 109.6(4)
C7' C6' C11' 121.9(4)
C8' C7' C6' 116.6(5)
C8' C7' H7'A 121.7
C6' C7' H7'A 121.7
C7' C8' C9' 122.8(5)
C7' C8' H8'A 118.6
C9' C8' H8'A 118.6
C8' C9' C10' 120.2(4)
C8' C9' H9'A 119.9
C10' C9' H9'A 119.9
C11' C10' C9' 118.1(4)
C11' C10' H10B 121.0
C9' C10' H10B 121.0
C10' C11' C6' 120.3(4)
C10' C11' C12' 132.3(4)
C6' C11' C12' 107.4(4)
C13' C12' C4' 117.1(4)
C13' C12' C11' 136.9(4)
C4' C12' C11' 106.0(4)
C12' C13' C1' 117.2(4)
C12' C13' H13B 121.4
C1' C13' H13B 121.4
C1' O14' C15' 117.1(3)
O14' C15' C16' 107.5(3)
O14' C15' H15A 110.2
C16' C15' H15A 110.2
O14' C15' H15B 110.2
C16' C15' H15B 110.2
H15A C15' H15B 108.5
C17' C16' C15' 109.9(4)
C17' C16' H16A 109.7
C15' C16' H16A 109.7
C17' C16' H16B 109.7
C15' C16' H16B 109.7
H16A C16' H16B 108.2
C16' C17' H17A 109.5
C16' C17' H17B 109.5
H17A C17' H17B 109.5
C16' C17' H17F 109.5
H17A C17' H17F 109.5
H17B C17' H17F 109.5

loop_
_geom_bond_atom_site_label_1
_geom_bond_atom_site_label_2
_geom_bond_distance
C1 N2 1.330(5)
C1 O14 1.358(5)
C1 C13 1.393(5)
N2 C3 1.343(6)
N2 H2A 0.8800
C3 C4 1.377(6)
C3 H3A 0.9500
C4 N5 1.396(6)
C4 C12 1.452(6)
N5 C6 1.377(6)
C6 C7 1.389(6)
C6 C11 1.412(6)
C7 C8 1.371(7)
C7 H7A 0.9500
C8 C9 1.420(7)
C8 H8A 0.9500
C9 C10 1.379(7)
C9 H9A 0.9500
C10 C11 1.403(6)
C10 H10A 0.9500
C11 C12 1.412(6)
C12 C13 1.393(6)
C13 H13A 0.9500
O14 C15 1.438(5)
C15 C16 1.512(7)
C15 H15D 0.9900
C15 H15E 0.9900
C16 C17 1.514(6)
C16 H16C 0.9900
C16 H16D 0.9900
C17 H17C 0.9800
C17 H17D 0.9800
C17 H17E 0.9800
C1' N2' 1.321(5)
C1' O14' 1.357(5)
C1' C13' 1.401(6)
N2' C3' 1.358(6)
N2' H2'A 0.8800
C3' C4' 1.372(6)
C3' H3'A 0.9500
C4' N5' 1.395(6)
C4' C12' 1.432(6)
N5' C6' 1.380(5)
C6' C7' 1.396(7)
C6' C11' 1.405(6)
C7' C8' 1.386(6)
C7' H7'A 0.9500
C8' C9' 1.392(7)
C8' H8'A 0.9500
C9' C10' 1.401(7)
C9' H9'A 0.9500
C10' C11' 1.399(6)
C10' H10B 0.9500
C11' C12' 1.438(6)
C12' C13' 1.396(6)
C13' H13B 0.9500
O14' C15' 1.443(5)
C15' C16' 1.523(6)
C15' H15A 0.9900
C15' H15B 0.9900
C16' C17' 1.520(7)
C16' H16A 0.9900
C16' H16B 0.9900
C17' H17A 0.9800
C17' H17B 0.9800
C17' H17F 0.9800

loop_
_geom_torsion_atom_site_label_1
_geom_torsion_atom_site_label_2
_geom_torsion_atom_site_label_3
_geom_torsion_atom_site_label_4
_geom_torsion
O14 C1 N2 C3 -176.9(4)
C13 C1 N2 C3 0.6(6)
C1 N2 C3 C4 1.2(6)
N2 C3 C4 N5 178.2(4)
N2 C3 C4 C12 -2.4(6)
C3 C4 N5 C6 -179.2(4)
C12 C4 N5 C6 1.4(5)
C4 N5 C6 C7 176.8(4)
C4 N5 C6 C11 -1.3(5)
N5 C6 C7 C8 -180.0(5)
C11 C6 C7 C8 -2.1(6)
C6 C7 C8 C9 1.2(7)
C7 C8 C9 C10 -0.6(7)
C8 C9 C10 C11 0.9(7)
C9 C10 C11 C12 178.1(5)
C9 C10 C11 C6 -1.8(6)
N5 C6 C11 C10 -179.3(4)
C7 C6 C11 C10 2.4(6)
N5 C6 C11 C12 0.8(5)
C7 C6 C11 C12 -177.5(4)
C10 C11 C12 C13 -2.6(9)
C6 C11 C12 C13 177.3(5)
C10 C11 C12 C4 -179.8(4)
C6 C11 C12 C4 0.1(5)
C3 C4 C12 C13 1.7(6)
N5 C4 C12 C13 -178.8(4)
C3 C4 C12 C11 179.7(4)
N5 C4 C12 C11 -0.9(5)
C11 C12 C13 C1 -177.0(5)
C4 C12 C13 C1 0.1(6)
N2 C1 C13 C12 -1.3(6)
O14 C1 C13 C12 176.2(4)
N2 C1 O14 C15 -9.2(5)
C13 C1 O14 C15 173.1(4)
C1 O14 C15 C16 -179.7(4)
O14 C15 C16 C17 -179.6(4)
O14' C1' N2' C3' 177.6(4)
C13' C1' N2' C3' -1.2(6)
C1' N2' C3' C4' -1.0(6)
N2' C3' C4' N5' -178.4(4)
N2' C3' C4' C12' 2.5(6)
C3' C4' N5' C6' 179.6(5)
C12' C4' N5' C6' -1.3(5)
C4' N5' C6' C7' -176.6(4)
C4' N5' C6' C11' 0.4(5)
N5' C6' C7' C8' 178.1(5)
C11' C6' C7' C8' 1.4(6)
C6' C7' C8' C9' 0.2(7)
C7' C8' C9' C10' -0.7(8)
C8' C9' C10' C11' -0.2(7)
C9' C10' C11' C6' 1.8(6)
C9' C10' C11' C12' -178.5(4)
N5' C6' C11' C10' -179.7(4)
C7' C6' C11' C10' -2.4(6)
N5' C6' C11' C12' 0.6(5)
C7' C6' C11' C12' 177.8(4)
C3' C4' C12' C13' -1.8(6)
N5' C4' C12' C13' 178.9(4)
C3' C4' C12' C11' -179.2(4)
N5' C4' C12' C11' 1.6(5)
C10' C11' C12' C13' 2.4(9)
C6' C11' C12' C13' -177.8(5)
C10' C11' C12' C4' 178.9(5)
C6' C11' C12' C4' -1.3(5)
C4' C12' C13' C1' -0.2(6)
C11' C12' C13' C1' 176.1(5)
N2' C1' C13' C12' 1.7(6)
O14' C1' C13' C12' -177.0(4)
N2' C1' O14' C15' 7.2(5)
C13' C1' O14' C15' -174.0(4)
C1' O14' C15' C16' 179.1(4)
O14' C15' C16' C17' 176.9(4)
